data_1571496
loop_
_publ_author_name
'Love-Jennings, Jago G.'
'McKay, Aidan P.'
'Cordes, David B.'
'Harrison, William T. A.'

_publ_section_title
;
 Poly[3-methylpyridinium [(\m2-dihydrogen phosphito)bis(\m3-hydrogen
 phosphito)dizinc]]
;
_journal_coeditor_code TK4104
_journal_issue 4
_journal_name_full IUCrData
_journal_paper_doi 10.1107/S2414314624003456
_journal_volume 9
_journal_year 2024
_chemical_formula_iupac '(C6 H8 N) [Zn2 (H P O3)2 (H2 P O3)]'
_chemical_formula_moiety 'C6 H8 N +, H4 O9 P3 Zn2 -'
_chemical_formula_sum 'C6 H12 N O9 P3 Zn2'
_chemical_formula_weight 465.82
_chemical_name_systematic
;
Poly[3-methylpyridinium [(\m~2~-dihydrogen phosphito)bis(\m~3~-hydrogen
phosphito)dizinc]]
;
_space_group_crystal_system triclinic
_space_group_IT_number 2
_space_group_name_Hall '-P 1'
_space_group_name_H-M_alt 'P -1'
_atom_sites_solution_hydrogens mixed
_atom_sites_solution_primary dual
_audit_creation_method SHELXL-2019/3
_cell_angle_alpha 79.126(4)
_cell_angle_beta 82.732(4)
_cell_angle_gamma 67.279(6)
_cell_formula_units_Z 2
_cell_length_a 8.8428(5)
_cell_length_b 9.2779(6)
_cell_length_c 9.9343(4)
_cell_measurement_reflns_used 6732
_cell_measurement_temperature 173(2)
_cell_measurement_theta_max 29.3970
_cell_measurement_theta_min 2.0830
_cell_volume 736.99(8)
_computing_cell_refinement
;
CrysAlis PRO (Rigaku OD, 2024)
;
_computing_data_collection
;
CrysAlis PRO (Rigaku OD, 2024)
;
_computing_data_reduction
;
CrysAlis PRO (Rigaku OD, 2024)
;
_computing_molecular_graphics
;
ORTEP-3 (Farrugia, 2012)
;
_computing_publication_material
;
publCIF (Westrip, 2010)
;
_computing_structure_refinement
;
SHELXL2019 (Sheldrick, 2015b)
;
_computing_structure_solution
;
SHELXT (Sheldrick, 2015a)
;
_diffrn_ambient_temperature 173(2)
_diffrn_detector 'hybrid photon counting detector'
_diffrn_measured_fraction_theta_full 0.996
_diffrn_measured_fraction_theta_max 0.832
_diffrn_measurement_device_type 'Rigaku XtaLAB P200K'
_diffrn_measurement_method \w
_diffrn_measurement_specimen_support Loop
_diffrn_radiation_type MoK\a
_diffrn_radiation_wavelength 0.71073
_diffrn_reflns_av_R_equivalents 0.0659
_diffrn_reflns_av_unetI/netI 0.0620
_diffrn_reflns_limit_h_max 12
_diffrn_reflns_limit_h_min -11
_diffrn_reflns_limit_k_max 12
_diffrn_reflns_limit_k_min -12
_diffrn_reflns_limit_l_max 12
_diffrn_reflns_limit_l_min -13
_diffrn_reflns_number 14787
_diffrn_reflns_theta_full 25.242
_diffrn_reflns_theta_max 29.583
_diffrn_reflns_theta_min 2.091
_diffrn_source 'Rotating Anode'
_exptl_absorpt_coefficient_mu 3.620
_exptl_absorpt_correction_T_max 1.00000
_exptl_absorpt_correction_T_min 0.84991
_exptl_absorpt_correction_type multi-scan
_exptl_absorpt_process_details
;
(CrysAlis PRO; Rigaku OD, 2024)
;
_exptl_crystal_colour colourless
_exptl_crystal_density_diffrn 2.099
_exptl_crystal_description bar
_exptl_crystal_F_000 464
_exptl_crystal_size_max 0.120
_exptl_crystal_size_mid 0.030
_exptl_crystal_size_min 0.010
_refine_diff_density_max 1.433
_refine_diff_density_min -0.886
_refine_ls_extinction_method none
_refine_ls_goodness_of_fit_ref 1.018
_refine_ls_hydrogen_treatment constr
_refine_ls_matrix_type full
_refine_ls_number_parameters 191
_refine_ls_number_reflns 3442
_refine_ls_number_restraints 0
_refine_ls_restrained_S_all 1.018
_refine_ls_R_factor_all 0.0735
_refine_ls_R_factor_gt 0.0501
_refine_ls_shift/su_max 0.000
_refine_ls_shift/su_mean 0.000
_refine_ls_structure_factor_coef Fsqd
_refine_ls_weighting_details 'w=1/[\s^2^(Fo^2^)+(0.0819P)^2^] where P=(Fo^2^+2Fc^2^)/3'
_refine_ls_weighting_scheme calc
_refine_ls_wR_factor_gt 0.1254
_refine_ls_wR_factor_ref 0.1342
_reflns_number_gt 2491
_reflns_number_total 3442
_reflns_threshold_expression 'I > 2\s(I)'
_cod_data_source_file tk4104.cif
_cod_data_source_block I
_cod_database_code 1571496
_shelx_space_group_comment
;
The symmetry employed for this shelxl refinement is uniquely defined
by the following loop, which should always be used as a source of
symmetry information in preference to the above space-group names.
They are only intended as comments.
;
_shelx_estimated_absorpt_t_min 0.671
_shelx_estimated_absorpt_t_max 0.965

loop_
_space_group_symop_operation_xyz
'x, y, z'
'-x, -y, -z'

loop_
_atom_site_type_symbol
_atom_site_label
_atom_site_fract_x
_atom_site_fract_y
_atom_site_fract_z
_atom_site_U_iso_or_equiv
_atom_site_adp_type
_atom_site_calc_flag
_atom_site_occupancy
_atom_site_disorder_assembly
_atom_site_disorder_group
Zn Zn1 -0.15526(6) 0.48844(6) 0.17897(5) 0.02409(17) Uani d 1 . .
Zn Zn2 0.24043(6) 0.62310(6) 0.40311(5) 0.02507(18) Uani d 1 . .
P P1 0.12600(13) 0.63180(14) 0.10765(11) 0.0231(3) Uani d 1 . .
H H1 0.096928 0.778451 0.046688 0.028 Uiso calc 1 . .
P P2 0.57579(14) 0.67732(15) 0.38453(12) 0.0249(3) Uani d 1 . .
H H2 0.585406 0.817529 0.343455 0.030 Uiso calc 1 . .
P P3 -0.05587(14) 0.79747(15) 0.60236(12) 0.0268(3) Uani d 1 . .
H H3 -0.092835 0.950694 0.595471 0.032 Uiso calc 1 . .
O O1 0.2488(4) 0.5969(4) 0.2136(3) 0.0339(8) Uani d 1 . .
O O2 0.2100(4) 0.5268(4) -0.0006(3) 0.0354(8) Uani d 1 . .
O O3 -0.0360(4) 0.6260(4) 0.1659(4) 0.0336(8) Uani d 1 . .
O O4 0.6946(4) 0.5953(4) 0.4998(3) 0.0292(7) Uani d 1 . .
O O5 0.6265(4) 0.5929(4) 0.2609(3) 0.0347(8) Uani d 1 . .
O O6 0.3994(4) 0.7076(4) 0.4335(3) 0.0296(7) Uani d 1 . .
O O7 0.0241(4) 0.7586(4) 0.4650(3) 0.0374(8) Uani d 1 . .
O O8 0.0481(4) 0.7208(4) 0.7225(4) 0.0386(8) Uani d 1 . .
O O9 -0.2216(4) 0.7747(5) 0.6275(4) 0.0495(10) Uani d 1 . .
H H1O -0.248833 0.714280 0.588686 0.059 Uiso d 1 . .
C C1 0.5538(6) 0.2241(8) 0.0263(6) 0.0480(15) Uani d 1 . .
H H1A 0.501366 0.270784 -0.057545 0.058 Uiso calc 1 . .
C C2 0.6748(6) 0.0729(7) 0.0373(5) 0.0398(13) Uani d 1 . .
C C3 0.7424(6) 0.0139(6) 0.1628(5) 0.0365(12) Uani d 1 . .
H H3A 0.822779 -0.090250 0.177280 0.044 Uiso calc 1 . .
C C4 0.6958(7) 0.1029(7) 0.2676(5) 0.0424(13) Uani d 1 . .
H H4 0.745714 0.061680 0.352982 0.051 Uiso calc 1 . .
C C5 0.5791(7) 0.2484(7) 0.2484(6) 0.0462(15) Uani d 1 . .
H H5 0.546317 0.311069 0.320035 0.055 Uiso calc 1 . .
C C6 0.7301(10) -0.0189(10) -0.0812(7) 0.076(2) Uani d 1 . .
H H6A 0.645693 0.024450 -0.148650 0.113 Uiso calc 1 . .
H H6B 0.747583 -0.130136 -0.047771 0.113 Uiso calc 1 . .
H H6C 0.832992 -0.010706 -0.124466 0.113 Uiso calc 1 . .
N N1 0.5110(5) 0.3034(5) 0.1310(6) 0.0501(13) Uani d 1 . .
H H1B 0.432689 0.397922 0.121074 0.060 Uiso calc 1 . .

loop_
_atom_site_aniso_label
_atom_site_aniso_U_11
_atom_site_aniso_U_22
_atom_site_aniso_U_33
_atom_site_aniso_U_12
_atom_site_aniso_U_13
_atom_site_aniso_U_23
Zn1 0.0207(3) 0.0390(3) 0.0137(3) -0.0117(2) 0.0011(2) -0.0071(2)
Zn2 0.0217(3) 0.0384(3) 0.0167(3) -0.0109(2) 0.0002(2) -0.0094(2)
P1 0.0208(6) 0.0313(6) 0.0170(6) -0.0083(5) -0.0011(4) -0.0064(5)
P2 0.0231(6) 0.0367(7) 0.0183(6) -0.0141(5) -0.0002(5) -0.0067(5)
P3 0.0226(6) 0.0356(7) 0.0231(6) -0.0106(5) 0.0001(5) -0.0079(5)
O1 0.0318(18) 0.056(2) 0.0185(17) -0.0173(16) -0.0047(14) -0.0113(15)
O2 0.0284(17) 0.058(2) 0.0178(17) -0.0078(16) -0.0033(14) -0.0176(16)
O3 0.0247(17) 0.0344(18) 0.044(2) -0.0114(15) 0.0067(15) -0.0161(16)
O4 0.0279(17) 0.0387(19) 0.0237(17) -0.0145(15) -0.0031(14) -0.0055(14)
O5 0.0205(16) 0.066(2) 0.0187(16) -0.0148(16) 0.0025(13) -0.0153(16)
O6 0.0215(16) 0.046(2) 0.0266(17) -0.0132(15) 0.0041(13) -0.0192(15)
O7 0.0236(17) 0.054(2) 0.0286(19) -0.0059(16) 0.0002(14) -0.0126(16)
O8 0.045(2) 0.043(2) 0.0290(19) -0.0170(17) -0.0059(16) -0.0032(16)
O9 0.034(2) 0.080(3) 0.052(2) -0.033(2) 0.0135(17) -0.038(2)
C1 0.026(3) 0.069(4) 0.040(3) -0.017(3) -0.007(2) 0.016(3)
C2 0.036(3) 0.057(4) 0.033(3) -0.025(3) 0.008(2) -0.014(3)
C3 0.025(2) 0.033(3) 0.043(3) -0.007(2) 0.000(2) 0.005(2)
C4 0.046(3) 0.057(4) 0.029(3) -0.029(3) -0.004(2) 0.005(3)
C5 0.054(4) 0.052(4) 0.044(4) -0.034(3) 0.029(3) -0.021(3)
C6 0.088(5) 0.115(6) 0.053(4) -0.062(5) 0.024(4) -0.047(4)
N1 0.030(2) 0.033(2) 0.066(4) 0.000(2) 0.024(2) -0.001(2)

loop_
_atom_type_symbol
_atom_type_description
_atom_type_scat_dispersion_real
_atom_type_scat_dispersion_imag
_atom_type_scat_source
C C 0.0033 0.0016 'International Tables Vol C Tables 4.2.6.8 and 6.1.1.4'
H H 0.0000 0.0000 'International Tables Vol C Tables 4.2.6.8 and 6.1.1.4'
N N 0.0061 0.0033 'International Tables Vol C Tables 4.2.6.8 and 6.1.1.4'
O O 0.0106 0.0060 'International Tables Vol C Tables 4.2.6.8 and 6.1.1.4'
P P 0.1023 0.0942 'International Tables Vol C Tables 4.2.6.8 and 6.1.1.4'
Zn Zn 0.2839 1.4301 'International Tables Vol C Tables 4.2.6.8 and 6.1.1.4'

loop_
_geom_angle_atom_site_label_1
_geom_angle_atom_site_label_2
_geom_angle_atom_site_label_3
_geom_angle_site_symmetry_1
_geom_angle_site_symmetry_3
_geom_angle
_geom_angle_publ_flag
O3 Zn1 O8 . 2_566 114.37(14) ?
O3 Zn1 O2 . 2_565 112.19(15) ?
O8 Zn1 O2 2_566 2_565 109.65(15) ?
O3 Zn1 O5 . 1_455 107.88(14) ?
O8 Zn1 O5 2_566 1_455 111.45(15) ?
O2 Zn1 O5 2_565 1_455 100.45(13) ?
O6 Zn2 O1 . . 111.84(14) ?
O6 Zn2 O7 . . 108.97(14) ?
O1 Zn2 O7 . . 112.00(13) ?
O6 Zn2 O4 . 2_666 108.32(13) ?
O1 Zn2 O4 . 2_666 102.86(14) ?
O7 Zn2 O4 . 2_666 112.73(14) ?
O3 P1 O1 . . 114.3(2) ?
O3 P1 O2 . . 115.04(19) ?
O1 P1 O2 . . 107.52(19) ?
O3 P1 H1 . . 106.4 ?
O1 P1 H1 . . 106.4 ?
O2 P1 H1 . . 106.4 ?
O6 P2 O5 . . 112.30(17) ?
O6 P2 O4 . . 112.74(18) ?
O5 P2 O4 . . 112.38(19) ?
O6 P2 H2 . . 106.3 ?
O5 P2 H2 . . 106.3 ?
O4 P2 H2 . . 106.3 ?
O8 P3 O7 . . 116.5(2) ?
O8 P3 O9 . . 111.5(2) ?
O7 P3 O9 . . 111.4(2) ?
O8 P3 H3 . . 105.5 ?
O7 P3 H3 . . 105.5 ?
O9 P3 H3 . . 105.5 ?
P1 O1 Zn2 . . 136.5(2) ?
P1 O2 Zn1 . 2_565 135.1(2) ?
P1 O3 Zn1 . . 138.2(2) ?
P2 O4 Zn2 . 2_666 128.89(18) ?
P2 O5 Zn1 . 1_655 129.60(18) ?
P2 O6 Zn2 . . 134.27(19) ?
P3 O7 Zn2 . . 134.0(2) ?
P3 O8 Zn1 . 2_566 138.6(2) ?
P3 O9 H1O . . 125.5 ?
N1 C1 C2 . . 120.7(5) ?
N1 C1 H1A . . 119.6 ?
C2 C1 H1A . . 119.6 ?
C3 C2 C1 . . 115.7(5) ?
C3 C2 C6 . . 122.1(6) ?
C1 C2 C6 . . 122.1(6) ?
C2 C3 C4 . . 121.2(5) ?
C2 C3 H3A . . 119.4 ?
C4 C3 H3A . . 119.4 ?
C5 C4 C3 . . 119.5(5) ?
C5 C4 H4 . . 120.3 ?
C3 C4 H4 . . 120.3 ?
N1 C5 C4 . . 119.7(5) ?
N1 C5 H5 . . 120.2 ?
C4 C5 H5 . . 120.2 ?
C2 C6 H6A . . 109.5 ?
C2 C6 H6B . . 109.5 ?
H6A C6 H6B . . 109.5 ?
C2 C6 H6C . . 109.5 ?
H6A C6 H6C . . 109.5 ?
H6B C6 H6C . . 109.5 ?
C5 N1 C1 . . 123.2(5) ?
C5 N1 H1B . . 118.4 ?
C1 N1 H1B . . 118.4 ?

loop_
_geom_bond_atom_site_label_1
_geom_bond_atom_site_label_2
_geom_bond_site_symmetry_2
_geom_bond_distance
_geom_bond_publ_flag
Zn1 O3 . 1.923(3) ?
Zn1 O8 2_566 1.930(4) ?
Zn1 O2 2_565 1.939(3) ?
Zn1 O5 1_455 1.945(3) ?
Zn2 O6 . 1.931(3) ?
Zn2 O1 . 1.931(3) ?
Zn2 O7 . 1.938(3) ?
Zn2 O4 2_666 1.967(3) ?
P1 O3 . 1.493(3) ?
P1 O1 . 1.511(3) ?
P1 O2 . 1.513(3) ?
P1 H1 . 1.3200 ?
P2 O6 . 1.507(3) ?
P2 O5 . 1.509(3) ?
P2 O4 . 1.533(3) ?
P2 H2 . 1.3200 ?
P3 O8 . 1.492(4) ?
P3 O7 . 1.496(3) ?
P3 O9 . 1.543(3) ?
P3 H3 . 1.3200 ?
O9 H1O . 0.8542 ?
C1 N1 . 1.318(8) ?
C1 C2 . 1.392(8) ?
C1 H1A . 0.9500 ?
C2 C3 . 1.374(8) ?
C2 C6 . 1.504(8) ?
C3 C4 . 1.375(8) ?
C3 H3A . 0.9500 ?
C4 C5 . 1.341(8) ?
C4 H4 . 0.9500 ?
C5 N1 . 1.304(8) ?
C5 H5 . 0.9500 ?
C6 H6A . 0.9800 ?
C6 H6B . 0.9800 ?
C6 H6C . 0.9800 ?
N1 H1B . 0.8800 ?

loop_
_geom_hbond_atom_site_label_D
_geom_hbond_atom_site_label_H
_geom_hbond_atom_site_label_A
_geom_hbond_site_symmetry_A
_geom_hbond_distance_DH
_geom_hbond_distance_HA
_geom_hbond_distance_DA
_geom_hbond_angle_DHA
_geom_hbond_publ_flag
N1 H1B O1 . 0.88 2.20 2.992(6) 150 yes
N1 H1B O2 . 0.88 2.24 2.947(6) 138 yes
O9 H1O O4 1_455 0.85 1.78 2.630(4) 177 yes
C1 H1A O5 2_665 0.95 2.34 3.285(6) 175 yes
C5 H5 O4 2_666 0.95 2.59 3.368(6) 140 yes
C5 H5 O6 2_666 0.95 2.52 3.300(7) 140 yes
